data_2009796
loop_
_publ_author_name
'Centore, R.'
'Ciajolo, M.R.'
'Tuzi, A.'
'Komarova, L.G.'
'Rusanov, A.L.'
'Vasnev, V.A.'

_publ_section_title
;
 Crystal and molecular structure of
 1,12-dicarboxy-1,12-dicarba-<i>closo</i>-dodecaborane(12),
 C~4~H~12~B~10~O~4~
;
_journal_issue 6
_journal_name_full 'Acta Crystallographica Section C'
_journal_page_first 905
_journal_page_last 907
_journal_paper_doi 10.1107/S0108270193011783
_journal_volume 50
_journal_year 1994
_chemical_formula_sum 'C4 H12 B10 O4'
_chemical_formula_weight 232.25
_space_group_IT_number 2
_space_group_name_Hall '-P 1'
_space_group_name_H-M_alt 'P -1'
_symmetry_cell_setting triclinic
_symmetry_space_group_name_Hall '-P 1'
_symmetry_space_group_name_H-M 'P -1'
_atom_type_scat_source IntTabIV
_cell_angle_alpha 100.640(10)
_cell_angle_beta 105.400(10)
_cell_angle_gamma 62.660(10)
_cell_formula_units_Z 1
_cell_length_a 6.7060(10)
_cell_length_b 7.1590(10)
_cell_length_c 7.2160(10)
_cell_measurement_reflns_used 24
_cell_measurement_temperature 293
_cell_measurement_theta_max 24.15
_cell_measurement_theta_min 14.19
_cell_volume 295.89(8)
_computing_structure_refinement 'SDP/PDP (Enraf-Nonius, 1985)'
_computing_structure_solution 'MULTAN11/82 (Main et al., 1982)'
_diffrn_measurement_device 'Enraf-Nonius CAD4'
_diffrn_measurement_method \w/\q
_diffrn_radiation_type CuK\a
_diffrn_radiation_wavelength 1.5418
_diffrn_reflns_limit_h_max 8
_diffrn_reflns_limit_h_min -8
_diffrn_reflns_limit_k_max 9
_diffrn_reflns_limit_k_min -9
_diffrn_reflns_limit_l_max 9
_diffrn_reflns_limit_l_min 0
_diffrn_reflns_number 1221
_diffrn_reflns_theta_max 76.86
_diffrn_standards_decay_% <1.5
_diffrn_standards_interval_time 60
_diffrn_standards_number 2
_exptl_absorpt_coefficient_mu 0.6426
_exptl_absorpt_correction_type none
_exptl_crystal_colour Colorless
_exptl_crystal_density_diffrn 1.303
_exptl_crystal_description Prism
_exptl_crystal_size_max 0.53
_exptl_crystal_size_mid 0.34
_exptl_crystal_size_min 0.20
_refine_diff_density_max 0.182
_refine_diff_density_min -0.204
_refine_ls_extinction_coef 1.9E-5(2)
_refine_ls_extinction_method 'see Stout & Jensen (1989)'
_refine_ls_goodness_of_fit_obs 2.856
_refine_ls_hydrogen_treatment refall
_refine_ls_number_parameters 103
_refine_ls_number_reflns 1066
_refine_ls_R_factor_obs 0.046
_refine_ls_shift/esd_max 0.01
_refine_ls_structure_factor_coef F
_refine_ls_weighting_details 'w=4F~o~^2^/[\s^2^(F~o~^2^) + (0.02F~o~^2^)^2^]'
_refine_ls_weighting_scheme calc
_refine_ls_wR_factor_obs 0.060
_reflns_number_observed 1066
_reflns_number_total 1221
_reflns_observed_criterion I>3\s(I)
_cod_data_source_file na1058.cif
_cod_data_source_block na1058_structure_1_of_1
_cod_depositor_comments
;
 Marking atoms 'H01' and 'H02' as belonging to two disorder groups
 '1' and '2' with the occupancies of '0.3' and '0.7' accordingly
 after consulting the original publication.

 Antanas Vaitkus,
 2017-01-16

 Adding the _atom_site_type_symbol data item.

 Antanas Vaitkus,
 2017-01-16

The following automatic conversions were performed:

'_refine_ls_weighting_scheme' value 'w=4F~o~^2^/[\s^2^(F~o~^2^) +
(0.02F~o~^2^)^2^]' was changed to 'calc'. New tag
'_refine_ls_weighting_details' was created. The value of the new tag
was set to 'w=4F~o~^2^/[\s^2^(F~o~^2^) + (0.02F~o~^2^)^2^]'.

Automatic conversion script
Id: cif_fix_values 3143 2015-03-26 13:38:13Z robertas 
;
_cod_original_cell_volume 296(2)
_cod_database_code 2009796

loop_
_space_group_symop_id
_space_group_symop_operation_xyz
1 x,y,z
2 -x,-y,-z

loop_
_atom_site_label
_atom_site_type_symbol
_atom_site_fract_x
_atom_site_fract_y
_atom_site_fract_z
_atom_site_U_iso_or_equiv
_atom_site_occupancy
_atom_site_disorder_group
O1 O .2393(2) .4422(2) .1670(2) .0663(4) 1 .
O2 O .0070(2) .2891(2) .1023(2) .0860(5) 1 .
C1 C .3402(2) .1541(2) .3451(2) .0370(4) 1 .
C2 C .1858(3) .3089(2) .1932(2) .0404(5) 1 .
B1 B .6253(3) .0983(3) .3941(3) .0435(5) 1 .
B2 B .4480(3) .2554(3) .5596(3) .0419(5) 1 .
B3 B .2349(3) .1632(3) .5394(3) .0429(5) 1 .
B4 B .2813(3) -.0511(3) .3608(3) .0434(5) 1 .
B5 B .5225(3) -.0924(3) .2703(3) .0433(5) 1 .
HB1 H .687(3) .172(3) .313(3) .022(5) 1 .
HB2 H .403(3) .426(3) .584(3) .022(5) 1 .
HB3 H .060(3) .275(3) .550(3) .020(5) 1 .
HB4 H .139(3) -.070(3) .264(3) .030(6) 1 .
HB5 H .524(3) -.132(3) .120(3) .027(6) 1 .
H01 H .166 .541 .083 .0663 0.3 1
H02 H .082 .626 .000 .0860 0.7 2

loop_
_geom_angle_atom_site_label_1
_geom_angle_atom_site_label_2
_geom_angle_atom_site_label_3
_geom_angle
_geom_angle_publ_flag
O1 C2 O2 124.70(10) yes
O1 C2 C1 119.34(9) yes
O2 C2 C1 115.92(9) yes
C2 C1 B1 116.22(8) yes
C2 C1 B2 116.43(8) yes
C2 C1 B3 118.09(8) yes
C2 C1 B4 118.77(8) yes
C2 C1 B5 117.83(8) yes
B1 C1 B2 62.37(7) yes
B1 C1 B3 115.09(8) yes
B1 C1 B4 115.43(8) yes
B1 C1 B5 63.31(7) yes
B2 C1 B3 63.36(7) yes
B2 C1 B4 115.24(8) yes
B2 C1 C5 115.00(8) yes
B3 C1 B4 62.50(7) yes
B3 C1 B5 114.71(7) yes
B4 C1 B5 62.80(7) yes
C1 B1 B2 58.70(7) yes
C1 B1 B3* 103.85(8) yes
C1 B1 B4* 104.31(8) yes
C1 B1 B5 58.24(6) yes
B2 B1 B4* 59.76(7) yes
B2 B1 B5 107.79(8) yes
B3* B1 B5 59.40(7) yes
B4* B1 B3* 60.78(7) yes
C1 B2 B1 58.92(7) yes
C1 B2 B3 58.34(6) yes
C1 B2 B4* 104.36(8) yes
C1 B2 B5* 103.99(8) yes
B1 B2 B3 108.10(8) yes
B1 B2 B4* 59.61(7) yes
B3 B2 B5* 59.40(7) yes
B4* B2 B5* 60.98(7) yes
C1 B3 B1* 104.33(8) yes
C1 B3 B2 58.30(6) yes
C1 B3 B4 58.96(6) yes
C1 B3 B5* 103.92(8) yes
B1* B3 B4 59.45(7) yes
B1* B3 B5* 61.31(7) yes
B2 B3 B4 108.15(8) yes
B2 B3 B5* 59.33(7) yes
C1 B4 B1* 104.25(8) yes
C1 B4 B2* 104.01(8) yes
C1 B4 B3 58.54(6) yes
C1 B4 B5 58.38(6) yes
B1* B4 B2* 60.62(7) yes
B1* B4 B3 59.77(7) yes
B2* B4 B5 59.62(7) yes
B3 B4 B5 107.80(8) yes
C1 B5 B1 58.45(7) yes
C1 B5 B2* 104.18(8) yes
C1 B5 B3* 103.92(8) yes
C1 B5 B4 58.83(6) yes
B1 B5 B3* 59.28(7) yes
B1 B5 B4 108.15(9) yes
B2* B5 B3* 61.27(7) yes
B2* B5 B4 59.40(7) yes
HB1 B1 C1 119.6(7) no
HB1 B1 B2 119.9(7) no
HB1 B1 B3 126.6(7) no
HB1 B1 B4 127.1(7) no
HB1 B1 B5 119.3(7) no
HB2 B2 C1 120.7(7) no
HB2 B2 B1 119.4(6) no
HB2 B2 B3 120.5(6) no
HB2 B2 B4 125.5(7) no
HB2 B2 B5 126.2(7) no
HB3 B3 C1 120.2(6) no
HB3 B3 B1 126.0(6) no
HB3 B3 B2 120.1(6) no
HB3 B3 B4 119.4(6) no
HB3 B3 B5 126.4(6) no
HB4 B4 C1 120.5(7) no
HB4 B4 B1 126.6(7) no
HB4 B4 B2 125.8(7) no
HB4 B4 B3 120.6(7) no
HB4 B4 B5 119.3(7) no
HB5 B5 C1 119.5(7) no
HB5 B5 B1 118.3(7) no
HB5 B5 B2 127.6(7) no
HB5 B5 B3 126.0(7) no
HB5 B5 B4 120.6(7) no

loop_
_geom_bond_atom_site_label_1
_geom_bond_atom_site_label_2
_geom_bond_distance
_geom_bond_publ_flag
O1 C2 1.2210(10) yes
O2 C2 1.2620(10) yes
C2 C1 1.5150(10) yes
C1 B1 1.712(2) yes
C1 B2 1.708(2) yes
C1 B3 1.709(2) yes
C1 B4 1.716(2) yes
C1 B5 1.708(2) yes
B1 B2 1.771(2) yes
B1 B5 1.795(2) yes
B1 B3* 1.759(2) yes
B1 B4* 1.753(2) yes
B2 B3 1.794(2) yes
B2 B4* 1.756(2) yes
B2 B5* 1.760(2) yes
B3 B4 1.777(2) yes
B3 B5* 1.761(2) yes
B4 B5 1.784(2) yes
B1 HB1 1.110(10) no
B2 HB2 1.110(10) no
B3 HB3 1.090(10) no
B4 HB4 1.070(10) no
B5 HB5 1.070(10) no
